data_7701798
loop_
_publ_author_name
'Hu, Min-Na'
'Zhang, Wen-Qian'
'Liu, Hua'
'He, Peng-Xiu'
'Liu, Ping'
'Wang, Yao-Yu'
'Li, Jian-Li'

_publ_section_title
;
 Five complexes based on a new racemic tetraoxaspiro ligand: correlation
 of potential coordination preferences with the structure, magnetic
 properties and luminescence properties.
;
_journal_issue 12
_journal_name_full 'Dalton transactions (Cambridge, England : 2003)'
_journal_page_first 3862
_journal_page_last 3873
_journal_paper_doi 10.1039/c8dt04051f
_journal_volume 48
_journal_year 2019
_chemical_formula_sum 'C17 H18 N2 O4'
_chemical_formula_weight 314.33
_space_group_crystal_system orthorhombic
_space_group_IT_number 41
_space_group_name_Hall 'A 2 -2ab'
_space_group_name_H-M_alt 'A e a 2'
_atom_sites_solution_hydrogens geom
_audit_block_doi 10.5517/ccdc.csd.cc205msm
_audit_creation_method SHELXL-2014/7
_audit_update_record
;
2018-12-25 deposited with the CCDC.
2019-01-09 downloaded from the CCDC.
;
_cell_angle_alpha 90
_cell_angle_beta 90
_cell_angle_gamma 90
_cell_formula_units_Z 4
_cell_length_a 24.479(7)
_cell_length_b 10.978(3)
_cell_length_c 5.6901(16)
_cell_measurement_reflns_used 1230
_cell_measurement_temperature 296(2)
_cell_measurement_theta_max 23.28
_cell_measurement_theta_min 3.33
_cell_volume 1529.1(7)
_computing_cell_refinement 'Bruker SAINT'
_computing_data_collection 'Bruker APEX2'
_computing_data_reduction 'Bruker SAINT'
_computing_molecular_graphics 'Bruker SHELXTL'
_computing_publication_material 'Bruker SHELXTL'
_computing_structure_refinement 'SHELXL-2014/7 (Sheldrick, 2014)'
_computing_structure_solution 'SHELXS-2014/7 (Sheldrick, 2014)'
_diffrn_ambient_temperature 296(2)
_diffrn_measured_fraction_theta_full 0.997
_diffrn_measured_fraction_theta_max 0.988
_diffrn_measurement_device_type 'Bruker APEX-II CCD'
_diffrn_measurement_method '\f and \w scans'
_diffrn_radiation_type MoK\a
_diffrn_radiation_wavelength 0.71073
_diffrn_reflns_av_R_equivalents 0.0301
_diffrn_reflns_av_unetI/netI 0.0425
_diffrn_reflns_Laue_measured_fraction_full 0.997
_diffrn_reflns_Laue_measured_fraction_max 0.988
_diffrn_reflns_limit_h_max 28
_diffrn_reflns_limit_h_min -31
_diffrn_reflns_limit_k_max 14
_diffrn_reflns_limit_k_min -12
_diffrn_reflns_limit_l_max 7
_diffrn_reflns_limit_l_min -7
_diffrn_reflns_number 4516
_diffrn_reflns_point_group_measured_fraction_full 0.989
_diffrn_reflns_point_group_measured_fraction_max 0.952
_diffrn_reflns_theta_full 25.242
_diffrn_reflns_theta_max 28.227
_diffrn_reflns_theta_min 1.664
_exptl_absorpt_coefficient_mu 0.098
_exptl_absorpt_correction_type none
_exptl_crystal_colour colourless
_exptl_crystal_density_diffrn 1.365
_exptl_crystal_description block
_exptl_crystal_F_000 664
_exptl_crystal_size_max 0.200
_exptl_crystal_size_mid 0.180
_exptl_crystal_size_min 0.170
_refine_diff_density_max 0.240
_refine_diff_density_min -0.230
_refine_diff_density_rms 0.066
_refine_ls_abs_structure_details
;
 Flack x determined using 499 quotients [(I+)-(I-)]/[(I+)+(I-)]
 (Parsons, Flack and Wagner, Acta Cryst. B69 (2013) 249-259).
;
_refine_ls_abs_structure_Flack 1.3(8)
_refine_ls_extinction_coef 0.011(2)
_refine_ls_extinction_expression Fc^*^=kFc[1+0.001xFc^2^\l^3^/sin(2\q)]^-1/4^
_refine_ls_extinction_method 'SHELXL-2014/7 (Sheldrick 2014'
_refine_ls_goodness_of_fit_ref 1.049
_refine_ls_hydrogen_treatment constr
_refine_ls_matrix_type full
_refine_ls_number_parameters 106
_refine_ls_number_reflns 1810
_refine_ls_number_restraints 1
_refine_ls_restrained_S_all 1.049
_refine_ls_R_factor_all 0.0593
_refine_ls_R_factor_gt 0.0421
_refine_ls_shift/su_max 0.000
_refine_ls_shift/su_mean 0.000
_refine_ls_structure_factor_coef Fsqd
_refine_ls_weighting_details 'w=1/[\s^2^(Fo^2^)+(0.0458P)^2^] where P=(Fo^2^+2Fc^2^)/3'
_refine_ls_weighting_scheme calc
_refine_ls_wR_factor_gt 0.0865
_refine_ls_wR_factor_ref 0.0938
_reflns_Friedel_coverage 0.750
_reflns_Friedel_fraction_full 0.979
_reflns_Friedel_fraction_max 0.908
_reflns_number_gt 1411
_reflns_number_total 1810
_reflns_threshold_expression 'I > 2\s(I)'
_cod_data_source_file c8dt04051f2.cif
_cod_data_source_block 1_CCDC3
_cod_original_sg_symbol_Hall 'A 2 -2ac'
_cod_original_sg_symbol_H-M 'A b a 2'
_cod_database_code 7701798
_shelx_shelxl_version_number 2014/7
_shelx_space_group_comment
;
The symmetry employed for this shelxl refinement is uniquely defined
by the following loop, which should always be used as a source of
symmetry information in preference to the above space-group names.
They are only intended as comments.
;
_shelx_estimated_absorpt_t_min 0.981
_shelx_estimated_absorpt_t_max 0.983

loop_
_space_group_symop_operation_xyz
'x, y, z'
'-x, -y, z'
'x+1/2, -y+1/2, z'
'-x+1/2, y+1/2, z'
'x, y+1/2, z+1/2'
'-x, -y+1/2, z+1/2'
'x+1/2, -y+1, z+1/2'
'-x+1/2, y+1, z+1/2'

loop_
_atom_site_label
_atom_site_type_symbol
_atom_site_fract_x
_atom_site_fract_y
_atom_site_fract_z
_atom_site_U_iso_or_equiv
_atom_site_adp_type
_atom_site_occupancy
_atom_site_site_symmetry_order
_atom_site_calc_flag
_atom_site_refinement_flags_posn
_atom_site_refinement_flags_adp
_atom_site_refinement_flags_occupancy
C1 C 0.70023(10) 0.6359(2) 0.0478(5) 0.0524(7) Uani 1 1 d . . .
H1 H 0.7223 0.5804 -0.0314 0.063 Uiso 1 1 calc R U .
C2 C 0.69512(11) 0.7512(2) -0.0435(5) 0.0553(7) Uani 1 1 d . . .
H2 H 0.7138 0.7729 -0.1797 0.066 Uiso 1 1 calc R U .
C3 C 0.66206(10) 0.8341(2) 0.0691(5) 0.0485(7) Uani 1 1 d . . .
H3 H 0.6578 0.9124 0.0095 0.058 Uiso 1 1 calc R U .
C4 C 0.63521(8) 0.79903(19) 0.2729(4) 0.0364(5) Uani 1 1 d . . .
C5 C 0.64367(10) 0.6809(2) 0.3522(5) 0.0422(6) Uani 1 1 d . . .
H5 H 0.6262 0.6569 0.4897 0.051 Uiso 1 1 calc R U .
C6 C 0.59959(9) 0.88688(19) 0.4072(4) 0.0378(5) Uani 1 1 d . . .
H6 H 0.6221 0.9325 0.5193 0.045 Uiso 1 1 calc R U .
C7 C 0.54395(10) 1.0589(2) 0.3651(4) 0.0423(6) Uani 1 1 d . . .
H7A H 0.5268 1.1121 0.2508 0.051 Uiso 1 1 calc R U .
H7B H 0.5677 1.1081 0.4629 0.051 Uiso 1 1 calc R U .
C8 C 0.5000 1.0000 0.5180(5) 0.0365(7) Uani 1 2 d S T P
C9 C 0.52720(10) 0.9034(2) 0.6711(4) 0.0450(6) Uani 1 1 d . . .
H9A H 0.5506 0.9427 0.7861 0.054 Uiso 1 1 calc R U .
H9B H 0.4994 0.8579 0.7551 0.054 Uiso 1 1 calc R U .
N1 N 0.67544(8) 0.59956(18) 0.2429(4) 0.0500(6) Uani 1 1 d . . .
O1 O 0.57594(6) 0.96843(13) 0.2445(3) 0.0421(4) Uani 1 1 d . . .
O2 O 0.55915(6) 0.82152(13) 0.5299(3) 0.0423(4) Uani 1 1 d . . .

loop_
_atom_site_aniso_label
_atom_site_aniso_U_11
_atom_site_aniso_U_22
_atom_site_aniso_U_33
_atom_site_aniso_U_23
_atom_site_aniso_U_13
_atom_site_aniso_U_12
C1 0.0429(13) 0.0514(14) 0.0629(18) -0.0045(15) 0.0023(13) 0.0019(11)
C2 0.0505(14) 0.0680(19) 0.0475(15) 0.0042(14) 0.0115(12) 0.0002(13)
C3 0.0501(14) 0.0474(14) 0.0480(15) 0.0113(12) 0.0019(13) 0.0022(11)
C4 0.0353(10) 0.0373(12) 0.0366(12) 0.0022(11) -0.0069(10) -0.0042(9)
C5 0.0435(12) 0.0397(13) 0.0433(14) 0.0055(11) 0.0010(12) -0.0042(10)
C6 0.0421(12) 0.0349(11) 0.0365(12) 0.0045(10) -0.0059(10) -0.0039(10)
C7 0.0460(13) 0.0348(12) 0.0461(15) 0.0058(11) -0.0005(11) -0.0014(10)
C8 0.0475(18) 0.0339(15) 0.0281(17) 0.000 0.000 -0.0020(13)
C9 0.0577(15) 0.0472(13) 0.0300(12) 0.0037(11) 0.0048(11) 0.0038(13)
N1 0.0468(11) 0.0421(10) 0.0609(15) 0.0037(12) 0.0033(12) -0.0006(9)
O1 0.0474(9) 0.0393(8) 0.0394(9) 0.0127(8) 0.0054(8) 0.0047(7)
O2 0.0516(9) 0.0370(8) 0.0383(9) 0.0084(8) 0.0072(8) 0.0006(7)

loop_
_atom_type_symbol
_atom_type_description
_atom_type_scat_dispersion_real
_atom_type_scat_dispersion_imag
_atom_type_scat_source
C C 0.0033 0.0016 'International Tables Vol C Tables 4.2.6.8 and 6.1.1.4'
H H 0.0000 0.0000 'International Tables Vol C Tables 4.2.6.8 and 6.1.1.4'
N N 0.0061 0.0033 'International Tables Vol C Tables 4.2.6.8 and 6.1.1.4'
O O 0.0106 0.0060 'International Tables Vol C Tables 4.2.6.8 and 6.1.1.4'

loop_
_geom_angle_atom_site_label_1
_geom_angle_atom_site_label_2
_geom_angle_atom_site_label_3
_geom_angle
_geom_angle_site_symmetry_1
_geom_angle_site_symmetry_3
N1 C1 C2 123.5(3) . .
N1 C1 H1 118.2 . .
C2 C1 H1 118.2 . .
C1 C2 C3 119.1(3) . .
C1 C2 H2 120.4 . .
C3 C2 H2 120.4 . .
C2 C3 C4 119.0(2) . .
C2 C3 H3 120.5 . .
C4 C3 H3 120.5 . .
C3 C4 C5 117.4(2) . .
C3 C4 C6 121.4(2) . .
C5 C4 C6 121.2(2) . .
N1 C5 C4 124.0(2) . .
N1 C5 H5 118.0 . .
C4 C5 H5 118.0 . .
O2 C6 O1 111.10(17) . .
O2 C6 C4 109.39(17) . .
O1 C6 C4 108.05(19) . .
O2 C6 H6 109.4 . .
O1 C6 H6 109.4 . .
C4 C6 H6 109.4 . .
O1 C7 C8 111.29(15) . .
O1 C7 H7A 109.4 . .
C8 C7 H7A 109.4 . .
O1 C7 H7B 109.4 . .
C8 C7 H7B 109.4 . .
H7A C7 H7B 108.0 . .
C9 C8 C9 110.3(2) 2_675 .
C9 C8 C7 108.20(13) 2_675 2_675
C9 C8 C7 109.81(14) . 2_675
C9 C8 C7 109.81(14) 2_675 .
C9 C8 C7 108.19(13) . .
C7 C8 C7 110.5(2) 2_675 .
O2 C9 C8 110.67(17) . .
O2 C9 H9A 109.5 . .
C8 C9 H9A 109.5 . .
O2 C9 H9B 109.5 . .
C8 C9 H9B 109.5 . .
H9A C9 H9B 108.1 . .
C1 N1 C5 117.0(2) . .
C6 O1 C7 110.36(17) . .
C6 O2 C9 109.94(16) . .

loop_
_geom_bond_atom_site_label_1
_geom_bond_atom_site_label_2
_geom_bond_distance
_geom_bond_site_symmetry_2
C1 N1 1.327(3) .
C1 C2 1.373(4) .
C1 H1 0.9300 .
C2 C3 1.376(4) .
C2 H2 0.9300 .
C3 C4 1.387(3) .
C3 H3 0.9300 .
C4 C5 1.389(3) .
C4 C6 1.508(3) .
C5 N1 1.338(3) .
C5 H5 0.9300 .
C6 O2 1.408(3) .
C6 O1 1.412(2) .
C6 H6 0.9800 .
C7 O1 1.439(3) .
C7 C8 1.527(3) .
C7 H7A 0.9700 .
C7 H7B 0.9700 .
C8 C9 1.525(3) 2_675
C8 C9 1.525(3) .
C8 C7 1.527(3) 2_675
C9 O2 1.438(3) .
C9 H9A 0.9700 .
C9 H9B 0.9700 .

loop_
_geom_torsion_atom_site_label_1
_geom_torsion_atom_site_label_2
_geom_torsion_atom_site_label_3
_geom_torsion_atom_site_label_4
_geom_torsion
_geom_torsion_site_symmetry_1
_geom_torsion_site_symmetry_4
N1 C1 C2 C3 -1.0(4) . .
C1 C2 C3 C4 0.5(4) . .
C2 C3 C4 C5 0.3(3) . .
C2 C3 C4 C6 178.4(2) . .
C3 C4 C5 N1 -0.8(3) . .
C6 C4 C5 N1 -178.9(2) . .
C3 C4 C6 O2 152.8(2) . .
C5 C4 C6 O2 -29.2(3) . .
C3 C4 C6 O1 31.7(3) . .
C5 C4 C6 O1 -150.23(19) . .
O1 C7 C8 C9 171.36(18) . 2_675
O1 C7 C8 C9 50.9(2) . .
O1 C7 C8 C7 -69.35(15) . 2_675
C9 C8 C9 O2 -172.1(2) 2_675 .
C7 C8 C9 O2 68.7(2) 2_675 .
C7 C8 C9 O2 -52.0(2) . .
C2 C1 N1 C5 0.5(4) . .
C4 C5 N1 C1 0.4(3) . .
O2 C6 O1 C7 63.3(2) . .
C4 C6 O1 C7 -176.68(17) . .
C8 C7 O1 C6 -56.7(2) . .
O1 C6 O2 C9 -64.6(2) . .
C4 C6 O2 C9 176.17(18) . .
C8 C9 O2 C6 59.2(2) . .
